data_2009110
loop_
_publ_author_name
'Mukherjee, Shubhasish'
'Parmar, Virinder S'
'Errington, William'

_publ_section_title
;
 5-Acetoxy-2,3-diphenylisoxazolidine and
 5-acetoxy-3-(4-nitrophenyl)-2-phenylisoxazolidine
;
_journal_issue 11
_journal_name_full 'Acta Crystallographica Section C'
_journal_page_first 1829
_journal_page_last 1831
_journal_paper_doi 10.1107/S0108270199010367
_journal_volume 55
_journal_year 1999
_chemical_formula_sum 'C17 H17 N O3'
_chemical_formula_weight 283.32
_chemical_name_systematic
;
 2,3-Diphenyl-5-acetoxyisoxazolidene
;
_space_group_IT_number 14
_symmetry_cell_setting monoclinic
_symmetry_space_group_name_Hall '-P 2ybc'
_symmetry_space_group_name_H-M 'P 1 21/c 1'
_audit_creation_method SHELXL-97
_cell_angle_alpha 90.00
_cell_angle_beta 113.054(3)
_cell_angle_gamma 90.00
_cell_formula_units_Z 4
_cell_length_a 11.7637(13)
_cell_length_b 13.9610(15)
_cell_length_c 9.6642(10)
_cell_measurement_reflns_used 3395
_cell_measurement_temperature 180(2)
_cell_measurement_theta_max 26.00
_cell_measurement_theta_min 2.38
_cell_volume 1460.4(3)
_computing_cell_refinement 'SAINT (Siemens, 1995)'
_computing_data_collection 'SMART (Siemens, 1994)'
_computing_data_reduction SAINT
_computing_molecular_graphics SHELXTL/PC
_computing_publication_material SHELXTL/PC
_computing_structure_refinement 'SHELXL-97 (Sheldrick, 1997)'
_computing_structure_solution 'SHELXTL/PC (Sheldrick, 1994)'
_diffrn_ambient_temperature 180(2)
_diffrn_detector_area_resol_mean 8.192
_diffrn_measured_fraction_theta_full 0.993
_diffrn_measured_fraction_theta_max 0.993
_diffrn_measurement_device_type ' Siemens SMART CCD area-detector diffractometer'
_diffrn_measurement_method '\w scans'
_diffrn_radiation_monochromator graphite
_diffrn_radiation_source 'normal-focus sealed tube'
_diffrn_radiation_type MoK\a
_diffrn_radiation_wavelength 0.71073
_diffrn_reflns_av_R_equivalents 0.0428
_diffrn_reflns_av_sigmaI/netI 0.0574
_diffrn_reflns_limit_h_max 14
_diffrn_reflns_limit_h_min -14
_diffrn_reflns_limit_k_max 17
_diffrn_reflns_limit_k_min -10
_diffrn_reflns_limit_l_max 11
_diffrn_reflns_limit_l_min -10
_diffrn_reflns_number 7904
_diffrn_reflns_theta_full 26.00
_diffrn_reflns_theta_max 26.00
_diffrn_reflns_theta_min 2.38
_diffrn_standards_decay_% 0
_exptl_absorpt_coefficient_mu 0.089
_exptl_absorpt_correction_T_max 0.9930
_exptl_absorpt_correction_T_min 0.9756
_exptl_absorpt_correction_type multi-scan
_exptl_absorpt_process_details '(SADABS; Sheldrick, 1996)'
_exptl_crystal_colour colourless
_exptl_crystal_density_diffrn 1.289
_exptl_crystal_density_method 'not measured'
_exptl_crystal_description plate
_exptl_crystal_F_000 600
_exptl_crystal_size_max 0.28
_exptl_crystal_size_mid 0.22
_exptl_crystal_size_min 0.08
_refine_diff_density_max 0.215
_refine_diff_density_min -0.195
_refine_ls_extinction_method none
_refine_ls_goodness_of_fit_ref 0.997
_refine_ls_hydrogen_treatment constr
_refine_ls_matrix_type full
_refine_ls_number_parameters 191
_refine_ls_number_reflns 2848
_refine_ls_number_restraints 0
_refine_ls_restrained_S_all 0.997
_refine_ls_R_factor_all 0.0955
_refine_ls_R_factor_gt 0.0505
_refine_ls_shift/su_max 0.001
_refine_ls_shift/su_mean 0.000
_refine_ls_structure_factor_coef Fsqd
_refine_ls_weighting_details 'calc w = 1/[\s^2^(Fo^2^)+(0.0609P)^2^] where P=(Fo^2^+2Fc^2^)/3'
_refine_ls_weighting_scheme calc
_refine_ls_wR_factor_ref 0.1230
_reflns_number_gt 1790
_reflns_number_total 2848
_reflns_threshold_expression I>2\s(I)
_cod_data_source_file cf1330.cif
_cod_data_source_block I
_cod_original_sg_symbol_H-M 'P 21/c'
_cod_database_code 2009110

loop_
_symmetry_equiv_pos_as_xyz
'x, y, z'
'-x, y+1/2, -z+1/2'
'-x, -y, -z'
'x, -y-1/2, z-1/2'

loop_
_atom_site_label
_atom_site_fract_x
_atom_site_fract_y
_atom_site_fract_z
_atom_site_U_iso_or_equiv
_atom_site_adp_type
_atom_site_calc_flag
_atom_site_refinement_flags
_atom_site_occupancy
_atom_site_disorder_assembly
_atom_site_disorder_group
_atom_site_type_symbol
O1 -.00526(11) .15182(10) .75364(13) .0361(4) Uani d . 1 . . O
O2 .12873(12) .18138(10) .63145(14) .0381(4) Uani d . 1 . . O
O3 .28018(14) .19404(12) .86161(18) .0548(5) Uani d . 1 . . O
N2 -.10865(13) .10730(12) .62731(16) .0312(4) Uani d . 1 . . N
C3 -.17271(17) .18903(14) .5309(2) .0323(5) Uani d . 1 . . C
H3A -.2325 .2184 .5688 .039 Uiso calc R 1 . . H
C4 -.06624(18) .25912(15) .5518(2) .0383(5) Uani d . 1 . . C
H4A -.0463 .2600 .4613 .046 Uiso calc R 1 . . H
H4B -.0883 .3248 .5709 .046 Uiso calc R 1 . . H
C5 .04170(18) .22140(15) .6864(2) .0352(5) Uani d . 1 . . C
H5A .0810 .2745 .7589 .042 Uiso calc R 1 . . H
C6 .2471(2) .17418(15) .7307(3) .0404(5) Uani d . 1 . . C
C7 .3282(2) .13879(19) .6555(3) .0582(7) Uani d . 1 . . C
H7A .4144 .1397 .7273 .087 Uiso calc R 1 . . H
H7B .3188 .1803 .5698 .087 Uiso calc R 1 . . H
H7C .3045 .0732 .6199 .087 Uiso calc R 1 . . H
C1' -.23970(17) .15554(15) .3702(2) .0311(5) Uani d . 1 . . C
C2' -.35434(18) .19276(16) .2823(2) .0405(6) Uani d . 1 . . C
H2'A -.3917 .2387 .3237 .049 Uiso calc R 1 . . H
C3' -.4153(2) .16348(18) .1339(2) .0495(6) Uani d . 1 . . C
H3'A -.4934 .1901 .0739 .059 Uiso calc R 1 . . H
C4' -.3624(2) .09575(18) .0739(2) .0486(6) Uani d . 1 . . C
H4'A -.4047 .0746 -.0268 .058 Uiso calc R 1 . . H
C5' -.2480(2) .05896(16) .1606(2) .0459(6) Uani d . 1 . . C
H5'A -.2111 .0128 .1191 .055 Uiso calc R 1 . . H
C6' -.18653(19) .08872(15) .3078(2) .0387(5) Uani d . 1 . . C
H6'A -.1073 .0632 .3664 .046 Uiso calc R 1 . . H
C1" -.17667(17) .05059(14) .6908(2) .0301(5) Uani d . 1 . . C
C2" -.30489(18) .05062(15) .6321(2) .0370(5) Uani d . 1 . . C
H2"A -.3499 .0927 .5521 .044 Uiso calc R 1 . . H
C3" -.36710(19) -.01121(16) .6910(2) .0425(6) Uani d . 1 . . C
H3"A -.4549 -.0121 .6492 .051 Uiso calc R 1 . . H
C4" -.30346(19) -.07125(16) .8091(2) .0402(5) Uani d . 1 . . C
H4"A -.3468 -.1129 .8492 .048 Uiso calc R 1 . . H
C5" -.17593(19) -.07018(14) .8687(2) .0368(5) Uani d . 1 . . C
H5"A -.1313 -.1108 .9510 .044 Uiso calc R 1 . . H
C6" -.11283(18) -.01051(14) .8093(2) .0339(5) Uani d . 1 . . C
H6"A -.0251 -.0113 .8498 .041 Uiso calc R 1 . . H

loop_
_atom_site_aniso_label
_atom_site_aniso_U_11
_atom_site_aniso_U_22
_atom_site_aniso_U_33
_atom_site_aniso_U_12
_atom_site_aniso_U_13
_atom_site_aniso_U_23
O1 .0365(8) .0425(9) .0260(7) -.0080(7) .0089(6) -.0013(6)
O2 .0358(8) .0454(10) .0345(8) -.0018(7) .0153(7) -.0033(7)
O3 .0515(10) .0580(12) .0438(10) .0031(8) .0065(8) .0005(8)
N2 .0314(9) .0338(10) .0250(8) -.0026(8) .0074(7) -.0001(7)
C3 .0363(11) .0324(12) .0308(11) .0039(9) .0158(9) .0023(9)
C4 .0430(12) .0351(13) .0370(12) -.0020(10) .0157(10) .0004(10)
C5 .0416(12) .0347(13) .0327(11) -.0052(10) .0183(10) -.0038(10)
C6 .0425(13) .0336(14) .0446(14) -.0036(10) .0167(11) .0062(11)
C7 .0516(14) .0577(18) .0734(17) .0070(13) .0333(13) .0106(14)
C1' .0325(11) .0323(12) .0293(11) -.0026(9) .0131(9) .0027(9)
C2' .0393(12) .0479(15) .0357(12) .0032(11) .0163(10) .0045(11)
C3' .0377(12) .0701(18) .0372(13) -.0038(12) .0107(11) .0114(12)
C4' .0580(15) .0570(17) .0292(12) -.0203(13) .0153(11) -.0049(11)
C5' .0649(16) .0400(14) .0374(12) -.0046(12) .0250(12) -.0038(11)
C6' .0445(12) .0391(13) .0325(11) .0010(10) .0150(10) .0005(10)
C1" .0374(11) .0302(12) .0238(10) -.0024(9) .0130(9) -.0039(9)
C2" .0397(12) .0413(14) .0292(11) -.0003(10) .0126(9) .0022(10)
C3" .0372(12) .0528(15) .0378(12) -.0049(11) .0151(10) .0009(11)
C4" .0493(13) .0382(14) .0389(12) -.0069(10) .0235(11) -.0020(10)
C5" .0481(13) .0279(12) .0349(11) .0026(10) .0170(10) .0024(10)
C6" .0358(11) .0319(12) .0343(11) .0010(9) .0140(9) -.0010(10)

loop_
_atom_type_symbol
_atom_type_description
_atom_type_scat_dispersion_real
_atom_type_scat_dispersion_imag
_atom_type_scat_source
C C 0.0033 0.0016 'International Tables Vol C Tables 4.2.6.8 and 6.1.1.4'
H H 0.0000 0.0000 'International Tables Vol C Tables 4.2.6.8 and 6.1.1.4'
N N 0.0061 0.0033 'International Tables Vol C Tables 4.2.6.8 and 6.1.1.4'
O O 0.0106 0.0060 'International Tables Vol C Tables 4.2.6.8 and 6.1.1.4'

loop_
_geom_angle_atom_site_label_1
_geom_angle_atom_site_label_2
_geom_angle_atom_site_label_3
_geom_angle
_geom_angle_publ_flag
C5 O1 N2 104.77(12) y
C6 O2 C5 116.87(15) ?
C1" N2 C3 117.82(15) ?
C1" N2 O1 107.26(12) ?
C3 N2 O1 104.29(14) y
N2 C3 C1' 109.88(16) ?
N2 C3 C4 102.72(15) y
C1' C3 C4 113.61(15) ?
C5 C4 C3 104.91(16) y
O1 C5 O2 111.71(16) ?
O1 C5 C4 106.88(15) y
O2 C5 C4 107.28(15) ?
O3 C6 O2 123.35(19) ?
O3 C6 C7 125.7(2) ?
O2 C6 C7 110.91(19) ?
C2' C1' C6' 118.91(18) ?
C2' C1' C3 120.29(18) ?
C6' C1' C3 120.79(17) ?
C1' C2' C3' 120.5(2) ?
C4' C3' C2' 120.0(2) ?
C5' C4' C3' 119.6(2) ?
C4' C5' C6' 120.5(2) ?
C5' C6' C1' 120.4(2) ?
C2" C1" C6" 119.16(18) ?
C2" C1" N2 121.85(17) ?
C6" C1" N2 118.88(17) ?
C1" C2" C3" 119.65(19) ?
C4" C3" C2" 121.00(19) ?
C3" C4" C5" 119.21(19) ?
C4" C5" C6" 120.43(19) ?
C5" C6" C1" 120.52(18) ?

loop_
_geom_bond_atom_site_label_1
_geom_bond_atom_site_label_2
_geom_bond_site_symmetry_2
_geom_bond_distance
_geom_bond_publ_flag
O1 C5 . 1.397(2) y
O1 N2 . 1.4809(18) y
O2 C6 . 1.350(2) ?
O2 C5 . 1.438(2) y
O3 C6 . 1.202(2) ?
N2 C1" . 1.424(2) y
N2 C3 . 1.479(2) y
C3 C1' . 1.515(3) y
C3 C4 . 1.539(3) y
C4 C5 . 1.513(3) y
C6 C7 . 1.492(3) ?
C1' C2' . 1.383(3) ?
C1' C6' . 1.386(3) ?
C2' C3' . 1.390(3) ?
C3' C4' . 1.379(3) ?
C4' C5' . 1.376(3) ?
C5' C6' . 1.383(3) ?
C1" C2" . 1.388(3) ?
C1" C6" . 1.389(3) ?
C2" C3" . 1.390(3) ?
C3" C4" . 1.377(3) ?
C4" C5" . 1.381(3) ?
C5" C6" . 1.381(3) ?

loop_
_geom_torsion_atom_site_label_1
_geom_torsion_atom_site_label_2
_geom_torsion_atom_site_label_3
_geom_torsion_atom_site_label_4
_geom_torsion
_geom_torsion_publ_flag
C5 O1 N2 C1" -167.77(15) ?
C5 O1 N2 C3 -42.08(17) y
C1" N2 C3 C1' -87.05(19) ?
O1 N2 C3 C1' 154.22(13) ?
C1" N2 C3 C4 151.74(15) ?
O1 N2 C3 C4 33.01(17) y
N2 C3 C4 C5 -13.67(19) y
C1' C3 C4 C5 -132.30(17) ?
N2 O1 C5 O2 -84.37(16) ?
N2 O1 C5 C4 32.69(18) y
C6 O2 C5 O1 -85.6(2) ?
C6 O2 C5 C4 157.59(16) ?
C3 C4 C5 O1 -11.7(2) y
C3 C4 C5 O2 108.22(17) ?
C5 O2 C6 O3 4.5(3) ?
C5 O2 C6 C7 -175.57(17) ?
N2 C3 C1' C2' 141.88(18) ?
C4 C3 C1' C2' -103.7(2) ?
N2 C3 C1' C6' -39.4(2) ?
C4 C3 C1' C6' 75.1(2) ?
C6' C1' C2' C3' 0.1(3) ?
C3 C1' C2' C3' 178.91(18) ?
C1' C2' C3' C4' 1.0(3) ?
C2' C3' C4' C5' -1.4(3) ?
C3' C4' C5' C6' 0.7(3) ?
C4' C5' C6' C1' 0.4(3) ?
C2' C1' C6' C5' -0.8(3) ?
C3 C1' C6' C5' -179.61(18) ?
C3 N2 C1" C2" 19.6(3) ?
O1 N2 C1" C2" 136.70(18) ?
C3 N2 C1" C6" -164.22(17) ?
O1 N2 C1" C6" -47.1(2) ?
C6" C1" C2" C3" -1.0(3) ?
N2 C1" C2" C3" 175.25(18) ?
C1" C2" C3" C4" 1.4(3) ?
C2" C3" C4" C5" -0.5(3) ?
C3" C4" C5" C6" -0.8(3) ?
C4" C5" C6" C1" 1.3(3) ?
C2" C1" C6" C5" -0.4(3) ?
N2 C1" C6" C5" -176.67(17) ?

loop_
_cod_related_entry_id
_cod_related_entry_database
_cod_related_entry_code
1 ChemSpider 4425256
